data_7015805
loop_
_publ_author_name
'Zobi, Fabio'
'Blacque, Olivier'

_publ_section_title
;
 Reactivity of 17 e- complex [Re(II)Br4(CO)2]2- with bridging aromatic
 ligands. Characterization and CO-releasing properties.
;
_journal_issue 18
_journal_name_full 'Dalton transactions (Cambridge, England : 2003)'
_journal_page_first 4994
_journal_page_last 5001
_journal_paper_doi 10.1039/c1dt10110b
_journal_volume 40
_journal_year 2011
_chemical_formula_moiety 'C10 H6 Br2 N4 O2 Re'
_chemical_formula_sum 'C10 H6 Br2 N4 O2 Re'
_chemical_formula_weight 560.20
_chemical_name_systematic
;
(2,2'-bipyrimidine-\k^2^<i>N</i>^1^,<i>N</i>^1'^)(dibromo)dicarbonylrhenium(II)
;
_space_group_IT_number 19
_symmetry_cell_setting orthorhombic
_symmetry_space_group_name_Hall 'P 2ac 2ab'
_symmetry_space_group_name_H-M 'P 21 21 21'
_atom_sites_solution_hydrogens geom
_atom_sites_solution_primary direct
_atom_sites_solution_secondary difmap
_audit_creation_method SHELXL-97
_cell_angle_alpha 90.00
_cell_angle_beta 90.00
_cell_angle_gamma 90.00
_cell_formula_units_Z 4
_cell_length_a 9.3844(2)
_cell_length_b 10.9260(2)
_cell_length_c 13.6043(3)
_cell_measurement_reflns_used 6730
_cell_measurement_temperature 183(2)
_cell_measurement_theta_max 32.70
_cell_measurement_theta_min 2.39
_cell_volume 1394.90(5)
_computing_cell_refinement
;
CrysAlisPro, Oxford Diffraction Ltd.,
Version 1.171.33.55
;
_computing_data_collection
;
CrysAlisPro, Oxford Diffraction Ltd.,
Version 1.171.33.55
;
_computing_data_reduction
;
CrysAlisPro, Oxford Diffraction Ltd.,
Version 1.171.33.55
;
_computing_molecular_graphics
; ORTEP-3 for Windows, Version 2.01.
Farrugia, L. J. (1997). J. Appl. Cryst. 30, 565.
;
_computing_publication_material
; WinGX -- An integrated system of Windows programs for the solution,
refinement and analysis of single crystal X-ray diffraction data,
Version 1.70.01. Farrugia, L. J. (1999). J. Appl. Cryst. 32, 837-838.
SHELXL97. Sheldrick, G.M. (2008). Acta Cryst. A64, 112-122.
PLATON for Windows, Version 1.12. Spek, A. L. (2003). J. Appl. Cryst. 36,
7-13.
;
_computing_structure_refinement ' SHELXL97. Sheldrick, G.M. (2008). Acta Cryst. A64, 112-122.'
_computing_structure_solution ' SHELXS97. Sheldrick, G.M. (2008). Acta Cryst. A64, 112-122.'
_diffrn_ambient_temperature 183(2)
_diffrn_detector_area_resol_mean 10.4498
_diffrn_measured_fraction_theta_full 1.000
_diffrn_measured_fraction_theta_max 1.000
_diffrn_measurement_device_type
; Goniometer Xcalibur, detector: Ruby
Oxford Diffraction (2007). Oxford Diffraction Ltd.,
Xcalibur CCD system
;
_diffrn_measurement_method 'omega scans'
_diffrn_radiation_monochromator graphite
_diffrn_radiation_source 'Enhance (Mo) X-ray Source'
_diffrn_radiation_type MoK\a
_diffrn_radiation_wavelength 0.71073
_diffrn_reflns_av_R_equivalents 0.0568
_diffrn_reflns_av_sigmaI/netI 0.0479
_diffrn_reflns_limit_h_max 11
_diffrn_reflns_limit_h_min -11
_diffrn_reflns_limit_k_max 13
_diffrn_reflns_limit_k_min -13
_diffrn_reflns_limit_l_max 17
_diffrn_reflns_limit_l_min -17
_diffrn_reflns_number 15496
_diffrn_reflns_theta_full 26.37
_diffrn_reflns_theta_max 26.37
_diffrn_reflns_theta_min 2.39
_diffrn_standards_number 0
_exptl_absorpt_coefficient_mu 14.442
_exptl_absorpt_correction_T_max 0.640
_exptl_absorpt_correction_T_min 0.459
_exptl_absorpt_correction_type analytical
_exptl_absorpt_process_details
;
CrysAlisPro, Oxford Diffraction Ltd., Version 1.171.33.55.
Analytical numeric absorption correction using a multifaceted crystal
model based on expressions derived by R.C. Clark & J.S. Reid.
(Clark, R. C. & Reid, J. S. (1995). Acta Cryst. A51, 887-897)
;
_exptl_crystal_colour red
_exptl_crystal_density_diffrn 2.668
_exptl_crystal_density_method 'not measured'
_exptl_crystal_description triangular-shape
_exptl_crystal_F_000 1020
_exptl_crystal_size_max 0.11
_exptl_crystal_size_mid 0.08
_exptl_crystal_size_min 0.05
_refine_diff_density_max 0.935
_refine_diff_density_min -0.833
_refine_diff_density_rms 0.131
_refine_ls_abs_structure_details 'Flack H. D. (1983). Acta Cryst. A39, 876-881. 1203 Friedel pairs'
_refine_ls_abs_structure_Flack -0.019(13)
_refine_ls_extinction_method none
_refine_ls_goodness_of_fit_ref 0.955
_refine_ls_hydrogen_treatment constr
_refine_ls_matrix_type full
_refine_ls_number_parameters 172
_refine_ls_number_reflns 2844
_refine_ls_number_restraints 0
_refine_ls_restrained_S_all 0.955
_refine_ls_R_factor_all 0.0331
_refine_ls_R_factor_gt 0.0270
_refine_ls_shift/su_max 0.001
_refine_ls_shift/su_mean 0.000
_refine_ls_structure_factor_coef Fsqd
_refine_ls_weighting_details 'w=1/[\s^2^(Fo^2^)+(0.0224P)^2^] where P=(Fo^2^+2Fc^2^)/3'
_refine_ls_weighting_scheme calc
_refine_ls_wR_factor_gt 0.0502
_refine_ls_wR_factor_ref 0.0511
_reflns_number_gt 2508
_reflns_number_total 2844
_reflns_threshold_expression >2sigma(I)
_cod_data_source_file c1dt10110b.txt
_cod_data_source_block 2
_cod_database_code 7015805

loop_
_symmetry_equiv_pos_as_xyz
'x, y, z'
'-x+1/2, -y, z+1/2'
'x+1/2, -y+1/2, -z'
'-x, y+1/2, -z+1/2'

loop_
_atom_site_label
_atom_site_type_symbol
_atom_site_fract_x
_atom_site_fract_y
_atom_site_fract_z
_atom_site_U_iso_or_equiv
_atom_site_adp_type
_atom_site_occupancy
_atom_site_symmetry_multiplicity
_atom_site_calc_flag
_atom_site_refinement_flags
_atom_site_disorder_assembly
_atom_site_disorder_group
Re1 Re 0.38915(3) -0.09656(3) 0.59928(2) 0.02436(8) Uani 1 1 d . . .
Br1 Br 0.65500(7) -0.09303(9) 0.62632(5) 0.0413(2) Uani 1 1 d . . .
Br2 Br 0.13663(8) -0.07871(8) 0.54559(6) 0.0453(2) Uani 1 1 d . . .
C1 C 0.3749(8) -0.2728(7) 0.6136(5) 0.0350(17) Uani 1 1 d . . .
C2 C 0.3446(7) -0.0959(9) 0.7400(6) 0.042(2) Uani 1 1 d . . .
C3 C 0.4491(7) -0.1681(6) 0.3789(5) 0.0294(18) Uani 1 1 d . . .
H3 H 0.4223 -0.2469 0.3971 0.035 Uiso 1 1 calc R . .
C4 C 0.4972(7) -0.1468(7) 0.2856(5) 0.0272(18) Uani 1 1 d . . .
H4 H 0.5023 -0.2093 0.2393 0.033 Uiso 1 1 calc R . .
C5 C 0.5375(7) -0.0296(7) 0.2632(5) 0.0281(18) Uani 1 1 d . . .
H5 H 0.5762 -0.0144 0.2015 0.034 Uiso 1 1 calc R . .
C6 C 0.4733(7) 0.0370(6) 0.4144(5) 0.0217(15) Uani 1 1 d . . .
C7 C 0.4409(7) 0.1372(6) 0.4832(5) 0.0260(16) Uani 1 1 d . . .
C8 C 0.3625(7) 0.1871(7) 0.6376(5) 0.0342(19) Uani 1 1 d . . .
H8 H 0.3371 0.1649 0.7012 0.041 Uiso 1 1 calc R . .
C9 C 0.3591(7) 0.3070(7) 0.6114(6) 0.041(2) Uani 1 1 d . . .
H9 H 0.3281 0.3676 0.6544 0.049 Uiso 1 1 calc R . .
C10 C 0.4048(8) 0.3338(6) 0.5166(6) 0.0360(18) Uani 1 1 d . . .
H10 H 0.4075 0.4153 0.4970 0.043 Uiso 1 1 calc R . .
N1 N 0.4401(5) -0.0766(5) 0.4447(4) 0.0215(13) Uani 1 1 d . . .
N2 N 0.4016(5) 0.0998(5) 0.5738(4) 0.0245(11) Uani 1 1 d . . .
N3 N 0.5241(6) 0.0638(5) 0.3256(4) 0.0293(14) Uani 1 1 d . . .
N4 N 0.4439(7) 0.2507(5) 0.4541(5) 0.0336(17) Uani 1 1 d . . .
O1 O 0.3628(7) -0.3737(5) 0.6268(4) 0.0546(17) Uani 1 1 d . . .
O2 O 0.3178(5) -0.1010(8) 0.8163(4) 0.0617(18) Uani 1 1 d . . .

loop_
_atom_site_aniso_label
_atom_site_aniso_U_11
_atom_site_aniso_U_22
_atom_site_aniso_U_33
_atom_site_aniso_U_23
_atom_site_aniso_U_13
_atom_site_aniso_U_12
Re1 0.02501(12) 0.02823(13) 0.01984(12) 0.00450(15) 0.00279(12) 0.00027(16)
Br1 0.0274(4) 0.0651(5) 0.0315(4) 0.0018(5) -0.0019(3) 0.0017(4)
Br2 0.0337(4) 0.0527(5) 0.0496(5) 0.0052(4) 0.0000(4) -0.0018(4)
C1 0.033(4) 0.040(4) 0.032(4) 0.003(4) 0.016(4) 0.008(4)
C2 0.019(3) 0.067(6) 0.042(5) 0.020(6) -0.001(3) 0.009(5)
C3 0.031(4) 0.022(4) 0.036(5) -0.001(3) -0.002(3) -0.003(3)
C4 0.031(4) 0.028(4) 0.022(4) -0.007(4) -0.005(3) 0.007(3)
C5 0.027(4) 0.042(5) 0.016(4) -0.006(4) 0.005(3) -0.005(4)
C6 0.022(3) 0.028(4) 0.015(4) 0.007(3) -0.005(3) -0.004(3)
C7 0.024(3) 0.033(4) 0.021(4) 0.004(3) -0.002(3) -0.009(3)
C8 0.034(4) 0.046(5) 0.023(4) -0.009(4) -0.002(4) -0.004(4)
C9 0.035(5) 0.038(4) 0.050(6) -0.018(4) 0.007(4) 0.001(4)
C10 0.049(5) 0.022(4) 0.037(4) -0.007(3) 0.007(4) -0.011(4)
N1 0.025(3) 0.024(3) 0.016(3) 0.005(3) -0.003(2) -0.002(3)
N2 0.020(3) 0.028(3) 0.026(3) 0.003(3) 0.001(2) 0.000(3)
N3 0.034(3) 0.028(3) 0.026(3) 0.000(3) 0.003(3) -0.006(3)
N4 0.049(4) 0.023(3) 0.028(4) -0.006(3) 0.008(3) -0.004(3)
O1 0.070(4) 0.034(3) 0.060(4) 0.016(3) 0.027(3) 0.006(3)
O2 0.039(3) 0.110(5) 0.036(3) 0.003(5) 0.001(3) 0.017(4)

loop_
_atom_type_symbol
_atom_type_description
_atom_type_scat_dispersion_real
_atom_type_scat_dispersion_imag
_atom_type_scat_source
C C 0.0033 0.0016 'International Tables Vol C Tables 4.2.6.8 and 6.1.1.4'
H H 0.0000 0.0000 'International Tables Vol C Tables 4.2.6.8 and 6.1.1.4'
N N 0.0061 0.0033 'International Tables Vol C Tables 4.2.6.8 and 6.1.1.4'
O O 0.0106 0.0060 'International Tables Vol C Tables 4.2.6.8 and 6.1.1.4'
Br Br -0.2901 2.4595 'International Tables Vol C Tables 4.2.6.8 and 6.1.1.4'
Re Re -1.0185 7.2310 'International Tables Vol C Tables 4.2.6.8 and 6.1.1.4'

loop_
_geom_angle_atom_site_label_1
_geom_angle_atom_site_label_2
_geom_angle_atom_site_label_3
_geom_angle
_geom_angle_site_symmetry_1
_geom_angle_site_symmetry_3
_geom_angle_publ_flag
C1 Re1 C2 83.7(4) . . ?
C1 Re1 N1 102.3(3) . . ?
C2 Re1 N1 174.0(3) . . ?
C1 Re1 N2 176.5(3) . . ?
C2 Re1 N2 99.4(3) . . ?
N1 Re1 N2 74.60(19) . . ?
C1 Re1 Br2 92.4(2) . . ?
C2 Re1 Br2 94.79(18) . . ?
N1 Re1 Br2 85.26(14) . . ?
N2 Re1 Br2 85.82(13) . . ?
C1 Re1 Br1 93.9(2) . . ?
C2 Re1 Br1 93.91(19) . . ?
N1 Re1 Br1 85.51(14) . . ?
N2 Re1 Br1 87.42(13) . . ?
Br2 Re1 Br1 169.74(3) . . ?
O1 C1 Re1 176.1(7) . . ?
O2 C2 Re1 176.6(10) . . ?
N1 C3 C4 120.8(7) . . ?
N1 C3 H3 119.6 . . ?
C4 C3 H3 119.6 . . ?
C3 C4 C5 117.2(7) . . ?
C3 C4 H4 121.4 . . ?
C5 C4 H4 121.4 . . ?
N3 C5 C4 123.2(6) . . ?
N3 C5 H5 118.4 . . ?
C4 C5 H5 118.4 . . ?
N3 C6 N1 124.3(6) . . ?
N3 C6 C7 119.2(6) . . ?
N1 C6 C7 116.3(6) . . ?
N4 C7 N2 124.9(7) . . ?
N4 C7 C6 120.7(6) . . ?
N2 C7 C6 114.3(6) . . ?
N2 C8 C9 121.6(7) . . ?
N2 C8 H8 119.2 . . ?
C9 C8 H8 119.2 . . ?
C8 C9 C10 116.0(7) . . ?
C8 C9 H9 122.0 . . ?
C10 C9 H9 122.0 . . ?
N4 C10 C9 123.3(7) . . ?
N4 C10 H10 118.4 . . ?
C9 C10 H10 118.4 . . ?
C6 N1 C3 117.9(6) . . ?
C6 N1 Re1 116.2(5) . . ?
C3 N1 Re1 125.8(5) . . ?
C8 N2 C7 116.8(6) . . ?
C8 N2 Re1 125.7(5) . . ?
C7 N2 Re1 117.3(5) . . ?
C6 N3 C5 116.3(6) . . ?
C10 N4 C7 117.4(7) . . ?

loop_
_geom_bond_atom_site_label_1
_geom_bond_atom_site_label_2
_geom_bond_distance
_geom_bond_site_symmetry_2
_geom_bond_publ_flag
Re1 C1 1.940(7) . ?
Re1 C2 1.960(8) . ?
Re1 N1 2.168(5) . ?
Re1 N2 2.177(6) . ?
Re1 Br2 2.4874(9) . ?
Re1 Br1 2.5221(7) . ?
C1 O1 1.123(8) . ?
C2 O2 1.069(8) . ?
C3 N1 1.345(8) . ?
C3 C4 1.367(9) . ?
C3 H3 0.9300 . ?
C4 C5 1.370(10) . ?
C4 H4 0.9300 . ?
C5 N3 1.333(9) . ?
C5 H5 0.9300 . ?
C6 N3 1.331(9) . ?
C6 N1 1.345(8) . ?
C6 C7 1.473(10) . ?
C7 N4 1.302(8) . ?
C7 N2 1.349(8) . ?
C8 N2 1.340(8) . ?
C8 C9 1.358(10) . ?
C8 H8 0.9300 . ?
C9 C10 1.391(10) . ?
C9 H9 0.9300 . ?
C10 N4 1.296(8) . ?
C10 H10 0.9300 . ?

loop_
_geom_torsion_atom_site_label_1
_geom_torsion_atom_site_label_2
_geom_torsion_atom_site_label_3
_geom_torsion_atom_site_label_4
_geom_torsion
_geom_torsion_site_symmetry_1
_geom_torsion_site_symmetry_2
_geom_torsion_site_symmetry_3
_geom_torsion_site_symmetry_4
_geom_torsion_publ_flag
N1 C3 C4 C5 1.1(10) . . . . ?
C3 C4 C5 N3 -4.0(11) . . . . ?
N3 C6 C7 N4 8.9(10) . . . . ?
N1 C6 C7 N4 -167.0(6) . . . . ?
N3 C6 C7 N2 -174.7(6) . . . . ?
N1 C6 C7 N2 9.4(8) . . . . ?
N2 C8 C9 C10 -2.9(11) . . . . ?
C8 C9 C10 N4 2.5(12) . . . . ?
N3 C6 N1 C3 -5.0(9) . . . . ?
C7 C6 N1 C3 170.7(6) . . . . ?
N3 C6 N1 Re1 171.3(5) . . . . ?
C7 C6 N1 Re1 -13.0(7) . . . . ?
C4 C3 N1 C6 3.1(9) . . . . ?
C4 C3 N1 Re1 -172.8(5) . . . . ?
C1 Re1 N1 C6 -172.5(5) . . . . ?
N2 Re1 N1 C6 9.1(4) . . . . ?
Br2 Re1 N1 C6 96.1(4) . . . . ?
Br1 Re1 N1 C6 -79.4(4) . . . . ?
C1 Re1 N1 C3 3.5(6) . . . . ?
N2 Re1 N1 C3 -174.9(6) . . . . ?
Br2 Re1 N1 C3 -87.9(5) . . . . ?
Br1 Re1 N1 C3 96.6(5) . . . . ?
C9 C8 N2 C7 1.7(10) . . . . ?
C9 C8 N2 Re1 -172.5(5) . . . . ?
N4 C7 N2 C8 0.3(10) . . . . ?
C6 C7 N2 C8 -176.0(6) . . . . ?
N4 C7 N2 Re1 175.0(6) . . . . ?
C6 C7 N2 Re1 -1.3(7) . . . . ?
C2 Re1 N2 C8 -10.1(6) . . . . ?
N1 Re1 N2 C8 170.3(6) . . . . ?
Br2 Re1 N2 C8 84.0(5) . . . . ?
Br1 Re1 N2 C8 -103.7(5) . . . . ?
C2 Re1 N2 C7 175.7(5) . . . . ?
N1 Re1 N2 C7 -3.9(4) . . . . ?
Br2 Re1 N2 C7 -90.1(4) . . . . ?
Br1 Re1 N2 C7 82.1(4) . . . . ?
N1 C6 N3 C5 2.2(10) . . . . ?
C7 C6 N3 C5 -173.3(6) . . . . ?
C4 C5 N3 C6 2.4(11) . . . . ?
C9 C10 N4 C7 -0.7(12) . . . . ?
N2 C7 N4 C10 -0.7(11) . . . . ?
C6 C7 N4 C10 175.4(6) . . . . ?
